data_4328753
loop_
_publ_author_name
'Henrik Braband'
'Sebastian Imstepf'
'Michael Benz'
'Bernhard Spingler'
'Roger Alberto'

_publ_section_title
;
 Combining Bifunctional Chelator with (3 + 2)-Cycloaddition Approaches:
 Synthesis of Dual-Function Technetium Complexes
;
_journal_name_full 'Inorganic Chemistry'
_journal_page_first 4051
_journal_page_last 4057
_journal_paper_doi 10.1021/ic202212e
_journal_volume 51
_journal_year 2012
_chemical_formula_moiety 'C15 H18 N3 Na2 O9 Re, 2.5 H2O'
_chemical_formula_sum 'C15 H23 N3 Na2 O11.5 Re'
_chemical_formula_weight 661.54
_chemical_name_common Na2[Re(nota)(CO)3]
_chemical_name_systematic
; 
 ? 
;
_space_group_IT_number 2
_symmetry_cell_setting triclinic
_symmetry_space_group_name_Hall '-P 1'
_symmetry_space_group_name_H-M 'P -1'
_atom_sites_solution_hydrogens geom
_atom_sites_solution_primary direct
_atom_sites_solution_secondary difmap
_audit_creation_method SHELXL-97
_cell_angle_alpha 109.724(5)
_cell_angle_beta 95.710(5)
_cell_angle_gamma 90.975(5)
_cell_formula_units_Z 2
_cell_length_a 7.7667(5)
_cell_length_b 11.9159(8)
_cell_length_c 12.1265(6)
_cell_measurement_reflns_used 6718
_cell_measurement_temperature 183(2)
_cell_measurement_theta_max 29.2349
_cell_measurement_theta_min 2.6327
_cell_volume 1049.65(12)
_computing_cell_refinement 'CrysAlis RED (Oxford, 2007)'
_computing_data_collection 'CrysAlis RED (Oxford, 2007)'
_computing_data_reduction 'CrysAlis RED (Oxford, 2007)'
_computing_molecular_graphics 'ORTEP-3 (Farrugia, 1997)'
_computing_publication_material 'SHELXL-97 (Sheldrick, 1997)'
_computing_structure_refinement 'SHELXL-97 (Sheldrick, 1997)'
_computing_structure_solution 'SHELXS-97 (Sheldrick, 1990)'
_diffrn_ambient_temperature 183(2)
_diffrn_detector_area_resol_mean 10.4498
_diffrn_measured_fraction_theta_full 0.999
_diffrn_measured_fraction_theta_max 0.999
_diffrn_measurement_device_type 'Xcalibur, Ruby'
_diffrn_measurement_method '\w scans'
_diffrn_radiation_monochromator graphite
_diffrn_radiation_source 'fine-focus sealed tube'
_diffrn_radiation_type MoK\a
_diffrn_radiation_wavelength 0.71073
_diffrn_reflns_av_R_equivalents 0.0439
_diffrn_reflns_av_sigmaI/netI 0.0741
_diffrn_reflns_limit_h_max 9
_diffrn_reflns_limit_h_min -9
_diffrn_reflns_limit_k_max 14
_diffrn_reflns_limit_k_min -14
_diffrn_reflns_limit_l_max 15
_diffrn_reflns_limit_l_min -15
_diffrn_reflns_number 12293
_diffrn_reflns_theta_full 26.37
_diffrn_reflns_theta_max 26.37
_diffrn_reflns_theta_min 2.64
_exptl_absorpt_coefficient_mu 5.897
_exptl_absorpt_correction_T_max 0.7898
_exptl_absorpt_correction_T_min 0.5054
_exptl_absorpt_correction_type multi-scan
_exptl_absorpt_process_details
;
CrysAlisPro, Oxford Diffraction Ltd.,
Version 1.171.33.41 (release 06-05-2009 CrysAlis171 .NET)
(compiled May  6 2009,17:20:42)
empirical absorption correction using spherical harmonics,
 implemented in SCALE3 ABSPACK scaling algorithm.
;
_exptl_crystal_colour colorless
_exptl_crystal_density_diffrn 2.093
_exptl_crystal_description prism
_exptl_crystal_F_000 646
_exptl_crystal_size_max 0.13
_exptl_crystal_size_mid 0.11
_exptl_crystal_size_min 0.04
_refine_diff_density_max 1.229
_refine_diff_density_min -0.820
_refine_diff_density_rms 0.162
_refine_ls_extinction_method none
_refine_ls_goodness_of_fit_ref 0.975
_refine_ls_hydrogen_treatment mixed
_refine_ls_matrix_type full
_refine_ls_number_parameters 304
_refine_ls_number_reflns 4294
_refine_ls_number_restraints 2
_refine_ls_restrained_S_all 0.975
_refine_ls_R_factor_all 0.0484
_refine_ls_R_factor_gt 0.0334
_refine_ls_shift/su_max 0.000
_refine_ls_shift/su_mean 0.000
_refine_ls_structure_factor_coef Fsqd
_refine_ls_weighting_details 'calc w=1/[\s^2^(Fo^2^)+(0.0306P)^2^+0.0000P] where P=(Fo^2^+2Fc^2^)/3'
_refine_ls_weighting_scheme calc
_refine_ls_wR_factor_gt 0.0640
_refine_ls_wR_factor_ref 0.0659
_reflns_number_gt 3496
_reflns_number_total 4294
_reflns_threshold_expression >2sigma(I)
_cod_data_source_file ic202212e_si_002_5.cif
_cod_data_source_block si1711
_cod_original_cell_volume 1049.65(11)
_cod_original_formula_sum 'C15 H23 N3 Na2 O11.50 Re'
_cod_database_code 4328753

loop_
_symmetry_equiv_pos_as_xyz
'x, y, z'
'-x, -y, -z'

loop_
_atom_site_label
_atom_site_type_symbol
_atom_site_fract_x
_atom_site_fract_y
_atom_site_fract_z
_atom_site_U_iso_or_equiv
_atom_site_adp_type
_atom_site_occupancy
_atom_site_symmetry_multiplicity
_atom_site_calc_flag
_atom_site_refinement_flags
Re1 Re 0.42252(3) -0.31837(2) -0.18964(2) 0.01711(8) Uani 1 1 d .
C1 C 0.5683(8) -0.3948(5) -0.1031(6) 0.0280(15) Uani 1 1 d .
C2 C 0.5512(8) -0.3935(5) -0.3201(6) 0.0275(15) Uani 1 1 d .
C3 C 0.5990(8) -0.1935(5) -0.1451(5) 0.0238(14) Uani 1 1 d .
O1 O 0.6590(6) -0.4378(4) -0.0524(4) 0.0463(13) Uani 1 1 d .
O2 O 0.6326(6) -0.4373(4) -0.3951(4) 0.0469(13) Uani 1 1 d .
O3 O 0.7064(6) -0.1185(4) -0.1170(5) 0.0468(13) Uani 1 1 d .
N1 N 0.2303(6) -0.2294(4) -0.2791(4) 0.0162(10) Uani 1 1 d .
N2 N 0.2563(6) -0.2356(4) -0.0455(4) 0.0175(11) Uani 1 1 d .
N3 N 0.1959(6) -0.4518(4) -0.2403(4) 0.0173(11) Uani 1 1 d .
C4 C 0.1813(8) -0.1241(5) -0.1821(5) 0.0288(15) Uani 1 1 d .
H4A H 0.0811 -0.0885 -0.2125 0.035 Uiso 1 1 calc R
H4B H 0.2792 -0.0634 -0.1560 0.035 Uiso 1 1 calc R
C5 C 0.1353(8) -0.1548(5) -0.0791(5) 0.0265(14) Uani 1 1 d .
H5A H 0.1338 -0.0802 -0.0108 0.032 Uiso 1 1 calc R
H5B H 0.0170 -0.1932 -0.0977 0.032 Uiso 1 1 calc R
C6 C 0.1616(8) -0.3391(5) -0.0312(5) 0.0321(15) Uani 1 1 d .
H6A H 0.2435 -0.3807 0.0075 0.039 Uiso 1 1 calc R
H6B H 0.0702 -0.3089 0.0211 0.039 Uiso 1 1 calc R
C7 C 0.0805(8) -0.4262(5) -0.1448(5) 0.0265(14) Uani 1 1 d .
H7B H -0.0276 -0.3943 -0.1699 0.032 Uiso 1 1 calc R
H7A H 0.0491 -0.5017 -0.1327 0.032 Uiso 1 1 calc R
C8 C 0.1075(8) -0.4397(5) -0.3505(5) 0.0274(14) Uani 1 1 d .
H8A H 0.1782 -0.4758 -0.4159 0.033 Uiso 1 1 calc R
H8B H -0.0059 -0.4850 -0.3702 0.033 Uiso 1 1 calc R
C9 C 0.0793(8) -0.3151(5) -0.3415(6) 0.0305(15) Uani 1 1 d .
H9B H -0.0235 -0.2888 -0.2992 0.037 Uiso 1 1 calc R
H9A H 0.0534 -0.3119 -0.4220 0.037 Uiso 1 1 calc R
C10 C 0.3181(7) -0.1867(5) -0.3632(5) 0.0232(13) Uani 1 1 d .
H10A H 0.3548 -0.2578 -0.4248 0.028 Uiso 1 1 calc R
H10B H 0.4248 -0.1395 -0.3195 0.028 Uiso 1 1 calc R
C11 C 0.2187(7) -0.1119(4) -0.4252(4) 0.0158(12) Uani 1 1 d .
C12 C 0.3688(8) -0.1701(5) 0.0648(5) 0.0259(14) Uani 1 1 d .
H12A H 0.4376 -0.1071 0.0498 0.031 Uiso 1 1 calc R
H12B H 0.4515 -0.2266 0.0806 0.031 Uiso 1 1 calc R
C13 C 0.2839(9) -0.1108(5) 0.1781(5) 0.0271(15) Uani 1 1 d .
C14 C 0.2615(7) -0.5750(5) -0.2662(6) 0.0256(14) Uani 1 1 d .
H14A H 0.3307 -0.5766 -0.1937 0.031 Uiso 1 1 calc R
H14B H 0.3421 -0.5864 -0.3269 0.031 Uiso 1 1 calc R
C15 C 0.1321(8) -0.6838(5) -0.3081(5) 0.0249(14) Uani 1 1 d .
O4 O 0.3074(5) -0.0724(3) -0.4863(3) 0.0227(9) Uani 1 1 d .
O5 O 0.0634(5) -0.0939(3) -0.4144(3) 0.0214(9) Uani 1 1 d .
O6 O 0.3927(6) -0.0583(4) 0.2655(4) 0.0471(13) Uani 1 1 d .
O7 O 0.1269(6) -0.1152(4) 0.1781(4) 0.0395(12) Uani 1 1 d .
O8 O 0.2010(5) -0.7786(3) -0.3154(4) 0.0307(10) Uani 1 1 d .
O9 O -0.0242(5) -0.6708(4) -0.3297(4) 0.0393(12) Uani 1 1 d .
O10 O 0.6371(6) -0.6825(4) -0.3027(5) 0.0697(18) Uani 1 1 d .
O11 O 0.2948(6) -0.8392(4) -0.5772(4) 0.0357(11) Uani 1 1 d D
H11C H 0.313(9) -0.892(5) -0.638(4) 0.054 Uiso 1 1 d D
H11D H 0.190(3) -0.843(6) -0.590(7) 0.054 Uiso 1 1 d D
O12 O -0.2158(13) -0.1759(10) 0.0984(9) 0.060(3) Uani 0.50 1 d P
Na1 Na 0.0551(3) -0.09516(18) 0.36707(19) 0.0214(5) Uani 1 1 d .
Na2 Na 0.4487(3) -0.86758(19) -0.40276(19) 0.0260(5) Uani 1 1 d .

loop_
_atom_site_aniso_label
_atom_site_aniso_U_11
_atom_site_aniso_U_22
_atom_site_aniso_U_33
_atom_site_aniso_U_23
_atom_site_aniso_U_13
_atom_site_aniso_U_12
Re1 0.01618(12) 0.01788(13) 0.01843(12) 0.00754(9) 0.00247(8) 0.00151(8)
C1 0.026(3) 0.018(3) 0.037(4) 0.004(3) 0.009(3) -0.001(3)
C2 0.026(3) 0.029(4) 0.026(4) 0.009(3) -0.002(3) 0.002(3)
C3 0.033(4) 0.026(3) 0.018(3) 0.013(3) 0.007(3) 0.008(3)
O1 0.044(3) 0.058(3) 0.050(3) 0.038(3) -0.003(2) 0.019(2)
O2 0.041(3) 0.056(3) 0.040(3) 0.007(2) 0.021(2) 0.012(2)
O3 0.035(3) 0.040(3) 0.066(3) 0.023(3) -0.007(3) -0.016(2)
N1 0.019(2) 0.015(2) 0.015(2) 0.0055(19) 0.004(2) 0.0017(19)
N2 0.026(3) 0.018(3) 0.010(2) 0.0047(19) 0.006(2) 0.002(2)
N3 0.023(3) 0.011(2) 0.017(2) 0.0039(19) 0.005(2) 0.0004(19)
C4 0.041(4) 0.026(3) 0.022(3) 0.010(3) 0.005(3) 0.013(3)
C5 0.034(4) 0.029(3) 0.014(3) 0.005(3) 0.003(3) 0.011(3)
C6 0.044(4) 0.026(4) 0.026(3) 0.006(3) 0.015(3) -0.002(3)
C7 0.037(4) 0.015(3) 0.027(3) 0.003(3) 0.017(3) 0.001(3)
C8 0.033(4) 0.021(3) 0.023(3) 0.005(3) -0.010(3) -0.006(3)
C9 0.027(3) 0.033(4) 0.033(4) 0.018(3) -0.015(3) -0.010(3)
C10 0.021(3) 0.030(3) 0.022(3) 0.013(3) 0.003(3) 0.002(2)
C11 0.019(3) 0.014(3) 0.013(3) 0.004(2) 0.000(2) -0.002(2)
C12 0.029(3) 0.027(4) 0.020(3) 0.006(3) 0.005(3) 0.008(3)
C13 0.049(4) 0.022(3) 0.013(3) 0.009(3) 0.002(3) 0.006(3)
C14 0.023(3) 0.014(3) 0.040(4) 0.009(3) 0.006(3) 0.001(2)
C15 0.031(4) 0.015(3) 0.028(3) 0.004(3) 0.009(3) -0.003(3)
O4 0.022(2) 0.027(2) 0.024(2) 0.0163(18) 0.0036(18) -0.0026(17)
O5 0.018(2) 0.022(2) 0.026(2) 0.0098(17) 0.0037(17) 0.0060(16)
O6 0.065(4) 0.051(3) 0.020(2) 0.007(2) -0.006(2) 0.015(3)
O7 0.045(3) 0.046(3) 0.025(2) 0.005(2) 0.018(2) 0.003(2)
O8 0.033(2) 0.015(2) 0.045(3) 0.0073(19) 0.013(2) 0.0047(18)
O9 0.022(2) 0.026(3) 0.065(3) 0.010(2) 0.001(2) -0.0037(18)
O10 0.039(3) 0.040(3) 0.115(5) 0.003(3) 0.016(3) 0.003(2)
O11 0.023(2) 0.042(3) 0.044(3) 0.017(2) 0.006(2) -0.002(2)
O12 0.044(6) 0.089(8) 0.052(7) 0.037(6) -0.017(5) -0.010(6)
Na1 0.0248(12) 0.0206(12) 0.0196(12) 0.0072(10) 0.0048(10) 0.0036(10)
Na2 0.0224(12) 0.0278(13) 0.0282(13) 0.0090(10) 0.0056(10) 0.0049(10)

loop_
_atom_type_symbol
_atom_type_description
_atom_type_scat_dispersion_real
_atom_type_scat_dispersion_imag
_atom_type_scat_source
C C 0.0033 0.0016 'International Tables Vol C Tables 4.2.6.8 and 6.1.1.4'
H H 0.0000 0.0000 'International Tables Vol C Tables 4.2.6.8 and 6.1.1.4'
N N 0.0061 0.0033 'International Tables Vol C Tables 4.2.6.8 and 6.1.1.4'
O O 0.0106 0.0060 'International Tables Vol C Tables 4.2.6.8 and 6.1.1.4'
Na Na 0.0362 0.0249 'International Tables Vol C Tables 4.2.6.8 and 6.1.1.4'
Re Re -1.0185 7.2310 'International Tables Vol C Tables 4.2.6.8 and 6.1.1.4'

loop_
_geom_angle_atom_site_label_1
_geom_angle_atom_site_label_2
_geom_angle_atom_site_label_3
_geom_angle
_geom_angle_site_symmetry_1
_geom_angle_site_symmetry_3
C3 Re1 C1 87.0(2) . .
C3 Re1 C2 85.3(2) . .
C1 Re1 C2 86.5(3) . .
C3 Re1 N2 97.7(2) . .
C1 Re1 N2 95.9(2) . .
C2 Re1 N2 176.2(2) . .
C3 Re1 N3 174.5(2) . .
C1 Re1 N3 97.5(2) . .
C2 Re1 N3 98.2(2) . .
N2 Re1 N3 78.60(16) . .
C3 Re1 N1 96.2(2) . .
C1 Re1 N1 174.1(2) . .
C2 Re1 N1 98.7(2) . .
N2 Re1 N1 78.76(16) . .
N3 Re1 N1 79.04(16) . .
O1 C1 Re1 177.7(6) . .
O2 C2 Re1 177.7(5) . .
O3 C3 Re1 179.1(5) . .
C4 N1 C10 108.9(4) . .
C4 N1 C9 113.0(5) . .
C10 N1 C9 111.3(4) . .
C4 N1 Re1 104.5(3) . .
C10 N1 Re1 109.2(3) . .
C9 N1 Re1 109.9(3) . .
C5 N2 C12 110.8(4) . .
C5 N2 C6 111.6(5) . .
C12 N2 C6 109.8(4) . .
C5 N2 Re1 110.6(3) . .
C12 N2 Re1 109.3(3) . .
C6 N2 Re1 104.6(3) . .
C7 N3 C8 112.2(5) . .
C7 N3 C14 110.2(5) . .
C8 N3 C14 109.8(4) . .
C7 N3 Re1 111.0(3) . .
C8 N3 Re1 104.2(3) . .
C14 N3 Re1 109.1(3) . .
N1 C4 C5 112.8(5) . .
N1 C4 H4A 109.0 . .
C5 C4 H4A 109.0 . .
N1 C4 H4B 109.0 . .
C5 C4 H4B 109.0 . .
H4A C4 H4B 107.8 . .
N2 C5 C4 113.5(5) . .
N2 C5 H5A 108.9 . .
C4 C5 H5A 108.9 . .
N2 C5 H5B 108.9 . .
C4 C5 H5B 108.9 . .
H5A C5 H5B 107.7 . .
C7 C6 N2 113.2(5) . .
C7 C6 H6A 108.9 . .
N2 C6 H6A 108.9 . .
C7 C6 H6B 108.9 . .
N2 C6 H6B 108.9 . .
H6A C6 H6B 107.8 . .
C6 C7 N3 112.9(5) . .
C6 C7 H7B 109.0 . .
N3 C7 H7B 109.0 . .
C6 C7 H7A 109.0 . .
N3 C7 H7A 109.0 . .
H7B C7 H7A 107.8 . .
C9 C8 N3 113.6(4) . .
C9 C8 H8A 108.8 . .
N3 C8 H8A 108.8 . .
C9 C8 H8B 108.8 . .
N3 C8 H8B 108.8 . .
H8A C8 H8B 107.7 . .
C8 C9 N1 114.1(5) . .
C8 C9 H9B 108.7 . .
N1 C9 H9B 108.7 . .
C8 C9 H9A 108.7 . .
N1 C9 H9A 108.7 . .
H9B C9 H9A 107.6 . .
N1 C10 C11 118.9(5) . .
N1 C10 H10A 107.6 . .
C11 C10 H10A 107.6 . .
N1 C10 H10B 107.6 . .
C11 C10 H10B 107.6 . .
H10A C10 H10B 107.0 . .
O5 C11 O4 124.7(5) . .
O5 C11 C10 121.3(5) . .
O4 C11 C10 114.1(5) . .
O5 C11 Na1 70.6(3) . 1_554
O4 C11 Na1 62.2(3) . 1_554
C10 C11 Na1 148.3(4) . 1_554
N2 C12 C13 118.8(5) . .
N2 C12 H12A 107.6 . .
C13 C12 H12A 107.6 . .
N2 C12 H12B 107.6 . .
C13 C12 H12B 107.6 . .
H12A C12 H12B 107.0 . .
O7 C13 O6 126.0(6) . .
O7 C13 C12 121.2(5) . .
O6 C13 C12 112.8(6) . .
O7 C13 Na1 47.3(3) . .
O6 C13 Na1 82.3(4) . .
C12 C13 Na1 156.9(4) . .
N3 C14 C15 119.7(5) . .
N3 C14 H14A 107.4 . .
C15 C14 H14A 107.4 . .
N3 C14 H14B 107.4 . .
C15 C14 H14B 107.4 . .
H14A C14 H14B 106.9 . .
O8 C15 O9 126.8(5) . .
O8 C15 C14 113.2(5) . .
O9 C15 C14 120.0(5) . .
O8 C15 Na1 56.4(3) . 2_545
O9 C15 Na1 70.4(3) . 2_545
C14 C15 Na1 169.1(4) . 2_545
C11 O4 Na2 137.4(3) . 2_644
C11 O4 Na1 91.0(3) . 1_554
Na2 O4 Na1 105.87(16) 2_644 1_554
C11 O4 Na2 120.4(3) . 1_565
Na2 O4 Na2 87.97(14) 2_644 1_565
Na1 O4 Na2 114.93(16) 1_554 1_565
C11 O5 Na1 124.5(3) . 2
C11 O5 Na1 83.1(3) . 1_554
Na1 O5 Na1 87.35(14) 2 1_554
C13 O6 Na2 130.4(4) . 2_645
C13 O7 Na1 110.2(4) . .
C15 O8 Na1 97.8(4) . 2_545
C15 O8 Na2 132.9(4) . .
Na1 O8 Na2 115.22(17) 2_545 .
C15 O9 Na1 83.7(3) . 2_545
Na2 O11 H11C 112(5) . .
Na2 O11 H11D 123(5) . .
H11C O11 H11D 97(7) . .
O7 Na1 O5 98.79(17) . 2
O7 Na1 O8 99.73(17) . 2_545
O5 Na1 O8 100.75(15) 2 2_545
O7 Na1 O4 113.93(17) . 1_556
O5 Na1 O4 105.99(14) 2 1_556
O8 Na1 O4 132.34(17) 2_545 1_556
O7 Na1 O5 163.74(17) . 1_556
O5 Na1 O5 92.65(14) 2 1_556
O8 Na1 O5 89.36(15) 2_545 1_556
O4 Na1 O5 51.22(13) 1_556 1_556
O7 Na1 O9 95.73(17) . 2_545
O5 Na1 O9 150.82(16) 2 2_545
O8 Na1 O9 51.65(14) 2_545 2_545
O4 Na1 O9 90.82(14) 1_556 2_545
O5 Na1 O9 79.30(15) 1_556 2_545
O7 Na1 C11 137.57(19) . 1_556
O5 Na1 C11 107.28(16) 2 1_556
O8 Na1 C11 107.34(17) 2_545 1_556
O4 Na1 C11 26.84(13) 1_556 1_556
O5 Na1 C11 26.32(13) 1_556 1_556
O9 Na1 C11 77.33(16) 2_545 1_556
O7 Na1 C15 97.90(17) . 2_545
O5 Na1 C15 126.15(17) 2 2_545
O8 Na1 C15 25.77(15) 2_545 2_545
O4 Na1 C15 112.91(17) 1_556 2_545
O5 Na1 C15 84.42(16) 1_556 2_545
O9 Na1 C15 25.90(15) 2_545 2_545
C11 Na1 C15 93.11(17) 1_556 2_545
O7 Na1 C13 22.45(15) . .
O5 Na1 C13 106.22(17) 2 .
O8 Na1 C13 117.91(17) 2_545 .
O4 Na1 C13 91.48(17) 1_556 .
O5 Na1 C13 142.05(17) 1_556 .
O9 Na1 C13 96.79(16) 2_545 .
C11 Na1 C13 115.78(18) 1_556 .
C15 Na1 C13 108.40(17) 2_545 .
O7 Na1 Na1 146.85(16) . 2_556
O5 Na1 Na1 49.71(10) 2 2_556
O8 Na1 Na1 96.82(14) 2_545 2_556
O4 Na1 Na1 73.12(11) 1_556 2_556
O5 Na1 Na1 42.94(9) 1_556 2_556
O9 Na1 Na1 116.98(15) 2_545 2_556
C11 Na1 Na1 61.19(12) 1_556 2_556
C15 Na1 Na1 109.15(15) 2_545 2_556
C13 Na1 Na1 142.44(16) . 2_556
O7 Na1 Na2 78.42(13) . 2_645
O5 Na1 Na2 122.18(12) 2 2_645
O8 Na1 Na2 136.94(13) 2_545 2_645
O4 Na1 Na2 36.65(10) 1_556 2_645
O5 Na1 Na2 85.72(10) 1_556 2_645
O9 Na1 Na2 85.46(11) 2_545 2_645
C11 Na1 Na2 59.45(13) 1_556 2_645
C15 Na1 Na2 111.22(14) 2_545 2_645
C13 Na1 Na2 56.34(13) . 2_645
Na1 Na1 Na2 107.83(9) 2_556 2_645
O7 Na1 Na2 117.19(14) . 2_545
O5 Na1 Na2 71.43(11) 2 2_545
O8 Na1 Na2 32.45(11) 2_545 2_545
O4 Na1 Na2 128.60(12) 1_556 2_545
O5 Na1 Na2 77.39(10) 1_556 2_545
O9 Na1 Na2 79.43(11) 2_545 2_545
C11 Na1 Na2 102.78(13) 1_556 2_545
C15 Na1 Na2 55.42(13) 2_545 2_545
C13 Na1 Na2 139.53(14) . 2_545
Na1 Na1 Na2 67.43(7) 2_556 2_545
Na2 Na1 Na2 159.10(9) 2_645 2_545
O8 Na2 O6 107.28(18) . 2_645
O8 Na2 O4 167.63(17) . 2_644
O6 Na2 O4 83.81(17) 2_645 2_644
O8 Na2 O11 82.01(16) . .
O6 Na2 O11 166.27(18) 2_645 .
O4 Na2 O11 88.12(16) 2_644 .
O8 Na2 O4 94.38(15) . 1_545
O6 Na2 O4 84.92(16) 2_645 1_545
O4 Na2 O4 92.03(14) 2_644 1_545
O11 Na2 O4 84.28(15) . 1_545
O8 Na2 O10 92.80(16) . .
O6 Na2 O10 84.4(2) 2_645 .
O4 Na2 O10 82.65(16) 2_644 .
O11 Na2 O10 105.6(2) . .
O4 Na2 O10 168.50(18) 1_545 .
O8 Na2 Na2 138.38(15) . 2_634
O6 Na2 Na2 81.89(14) 2_645 2_634
O4 Na2 Na2 46.99(10) 2_644 2_634
O11 Na2 Na2 84.48(14) . 2_634
O4 Na2 Na2 45.04(10) 1_545 2_634
O10 Na2 Na2 128.79(16) . 2_634
O8 Na2 Na1 147.88(13) . 2_645
O6 Na2 Na1 52.72(14) 2_645 2_645
O4 Na2 Na1 37.48(10) 2_644 2_645
O11 Na2 Na1 123.16(14) . 2_645
O4 Na2 Na1 106.78(11) 1_545 2_645
O10 Na2 Na1 63.08(12) . 2_645
Na2 Na2 Na1 69.47(7) 2_634 2_645
O8 Na2 Na1 32.32(10) . 2_545
O6 Na2 Na1 106.90(15) 2_645 2_545
O4 Na2 Na1 150.39(12) 2_644 2_545
O11 Na2 Na1 75.34(12) . 2_545
O4 Na2 Na1 62.43(10) 1_545 2_545
O10 Na2 Na1 125.12(14) . 2_545
Na2 Na2 Na1 106.08(9) 2_634 2_545
Na1 Na2 Na1 159.10(9) 2_645 2_545
O8 Na2 Na1 79.71(11) . 1_544
O6 Na2 Na1 116.67(14) 2_645 1_544
O4 Na2 Na1 100.50(11) 2_644 1_544
O11 Na2 Na1 54.00(12) . 1_544
O4 Na2 Na1 32.29(9) 1_545 1_544
O10 Na2 Na1 158.88(16) . 1_544
Na2 Na2 Na1 60.69(7) 2_634 1_544
Na1 Na2 Na1 130.16(6) 2_645 1_544
Na1 Na2 Na1 49.92(6) 2_545 1_544

loop_
_geom_bond_atom_site_label_1
_geom_bond_atom_site_label_2
_geom_bond_distance
_geom_bond_site_symmetry_2
Re1 C3 1.903(7) .
Re1 C1 1.912(7) .
Re1 C2 1.921(7) .
Re1 N2 2.241(4) .
Re1 N3 2.243(4) .
Re1 N1 2.244(4) .
C1 O1 1.129(7) .
C2 O2 1.142(7) .
C3 O3 1.151(7) .
N1 C4 1.487(7) .
N1 C10 1.497(7) .
N1 C9 1.500(7) .
N2 C5 1.482(7) .
N2 C12 1.484(7) .
N2 C6 1.494(7) .
N3 C7 1.488(7) .
N3 C8 1.492(7) .
N3 C14 1.503(7) .
C4 C5 1.488(8) .
C4 H4A 0.9900 .
C4 H4B 0.9900 .
C5 H5A 0.9900 .
C5 H5B 0.9900 .
C6 C7 1.487(8) .
C6 H6A 0.9900 .
C6 H6B 0.9900 .
C7 H7B 0.9900 .
C7 H7A 0.9900 .
C8 C9 1.474(8) .
C8 H8A 0.9900 .
C8 H8B 0.9900 .
C9 H9B 0.9900 .
C9 H9A 0.9900 .
C10 C11 1.521(8) .
C10 H10A 0.9900 .
C10 H10B 0.9900 .
C11 O5 1.240(6) .
C11 O4 1.254(6) .
C11 Na1 2.777(6) 1_554
C12 C13 1.537(8) .
C12 H12A 0.9900 .
C12 H12B 0.9900 .
C13 O7 1.220(7) .
C13 O6 1.258(7) .
C13 Na1 2.996(7) .
C14 C15 1.536(8) .
C14 H14A 0.9900 .
C14 H14B 0.9900 .
C15 O8 1.238(7) .
C15 O9 1.239(7) .
C15 Na1 2.820(6) 2_545
O4 Na2 2.411(4) 2_644
O4 Na1 2.457(4) 1_554
O4 Na2 2.491(4) 1_565
O5 Na1 2.357(4) 2
O5 Na1 2.640(4) 1_554
O6 Na2 2.385(5) 2_645
O7 Na1 2.347(5) .
O8 Na1 2.372(4) 2_545
O8 Na2 2.380(5) .
O9 Na1 2.673(5) 2_545
O10 Na2 2.491(5) .
O11 Na2 2.452(5) .
O11 H11C 0.82(2) .
O11 H11D 0.81(2) .
Na1 O5 2.357(4) 2
Na1 O8 2.372(4) 2_545
Na1 O4 2.457(4) 1_556
Na1 O5 2.640(4) 1_556
Na1 O9 2.673(5) 2_545
Na1 C11 2.777(6) 1_556
Na1 C15 2.820(6) 2_545
Na1 Na1 3.457(4) 2_556
Na2 O6 2.385(5) 2_645
Na2 O4 2.411(4) 2_644
Na2 O4 2.491(4) 1_545
Na2 Na2 3.404(4) 2_634

loop_
_geom_hbond_atom_site_label_D
_geom_hbond_atom_site_label_H
_geom_hbond_atom_site_label_A
_geom_hbond_distance_DH
_geom_hbond_distance_HA
_geom_hbond_distance_DA
_geom_hbond_angle_DHA
_geom_hbond_site_symmetry_A
O11 H11C O6 0.82(2) 2.07(4) 2.834(6) 154(7) 1_544
O11 H11D O5 0.81(2) 2.10(4) 2.863(6) 155(7) 2_544

loop_
_geom_torsion_atom_site_label_1
_geom_torsion_atom_site_label_2
_geom_torsion_atom_site_label_3
_geom_torsion_atom_site_label_4
_geom_torsion
_geom_torsion_site_symmetry_1
_geom_torsion_site_symmetry_4
C3 Re1 C1 O1 -22(14) . .
C2 Re1 C1 O1 63(14) . .
N2 Re1 C1 O1 -120(14) . .
N3 Re1 C1 O1 161(14) . .
N1 Re1 C1 O1 -145(13) . .
C3 Re1 C2 O2 45(15) . .
C1 Re1 C2 O2 -42(15) . .
N2 Re1 C2 O2 -171(12) . .
N3 Re1 C2 O2 -139(15) . .
N1 Re1 C2 O2 141(15) . .
C1 Re1 C3 O3 -22(41) . .
C2 Re1 C3 O3 -109(41) . .
N2 Re1 C3 O3 74(41) . .
N3 Re1 C3 O3 122(40) . .
N1 Re1 C3 O3 153(41) . .
C3 Re1 N1 C4 -66.7(4) . .
C1 Re1 N1 C4 56(2) . .
C2 Re1 N1 C4 -152.9(4) . .
N2 Re1 N1 C4 30.0(3) . .
N3 Re1 N1 C4 110.4(4) . .
C3 Re1 N1 C10 49.6(4) . .
C1 Re1 N1 C10 171.9(19) . .
C2 Re1 N1 C10 -36.6(4) . .
N2 Re1 N1 C10 146.3(3) . .
N3 Re1 N1 C10 -133.3(3) . .
C3 Re1 N1 C9 171.8(4) . .
C1 Re1 N1 C9 -66(2) . .
C2 Re1 N1 C9 85.6(4) . .
N2 Re1 N1 C9 -91.5(4) . .
N3 Re1 N1 C9 -11.1(4) . .
C3 Re1 N2 C5 85.7(4) . .
C1 Re1 N2 C5 173.5(4) . .
C2 Re1 N2 C5 -58(4) . .
N3 Re1 N2 C5 -90.0(4) . .
N1 Re1 N2 C5 -9.1(3) . .
C3 Re1 N2 C12 -36.5(4) . .
C1 Re1 N2 C12 51.2(4) . .
C2 Re1 N2 C12 180(100) . .
N3 Re1 N2 C12 147.7(4) . .
N1 Re1 N2 C12 -131.4(4) . .
C3 Re1 N2 C6 -154.0(4) . .
C1 Re1 N2 C6 -66.3(4) . .
C2 Re1 N2 C6 62(4) . .
N3 Re1 N2 C6 30.2(3) . .
N1 Re1 N2 C6 111.1(4) . .
C3 Re1 N3 C7 -59(2) . .
C1 Re1 N3 C7 84.6(4) . .
C2 Re1 N3 C7 172.1(4) . .
N2 Re1 N3 C7 -9.9(4) . .
N1 Re1 N3 C7 -90.5(4) . .
C3 Re1 N3 C8 62(2) . .
C1 Re1 N3 C8 -154.3(4) . .
C2 Re1 N3 C8 -66.8(4) . .
N2 Re1 N3 C8 111.1(3) . .
N1 Re1 N3 C8 30.6(3) . .
C3 Re1 N3 C14 179(31) . .
C1 Re1 N3 C14 -37.1(4) . .
C2 Re1 N3 C14 50.4(4) . .
N2 Re1 N3 C14 -131.6(4) . .
N1 Re1 N3 C14 147.8(4) . .
C10 N1 C4 C5 -165.2(5) . .
C9 N1 C4 C5 70.7(6) . .
Re1 N1 C4 C5 -48.7(5) . .
C12 N2 C5 C4 106.8(6) . .
C6 N2 C5 C4 -130.5(5) . .
Re1 N2 C5 C4 -14.6(6) . .
N1 C4 C5 N2 44.1(7) . .
C5 N2 C6 C7 70.9(6) . .
C12 N2 C6 C7 -165.8(5) . .
Re1 N2 C6 C7 -48.7(6) . .
N2 C6 C7 N3 43.1(7) . .
C8 N3 C7 C6 -129.6(5) . .
C14 N3 C7 C6 107.6(5) . .
Re1 N3 C7 C6 -13.4(6) . .
C7 N3 C8 C9 72.0(6) . .
C14 N3 C8 C9 -165.0(5) . .
Re1 N3 C8 C9 -48.2(6) . .
N3 C8 C9 N1 41.9(7) . .
C4 N1 C9 C8 -128.0(6) . .
C10 N1 C9 C8 109.2(6) . .
Re1 N1 C9 C8 -11.8(6) . .
C4 N1 C10 C11 -60.3(6) . .
C9 N1 C10 C11 64.9(6) . .
Re1 N1 C10 C11 -173.7(4) . .
N1 C10 C11 O5 -5.7(8) . .
N1 C10 C11 O4 174.5(4) . .
N1 C10 C11 Na1 -109.9(7) . 1_554
C5 N2 C12 C13 60.9(7) . .
C6 N2 C12 C13 -62.8(7) . .
Re1 N2 C12 C13 -177.0(4) . .
N2 C12 C13 O7 -1.1(9) . .
N2 C12 C13 O6 179.9(5) . .
N2 C12 C13 Na1 52.0(13) . .
C7 N3 C14 C15 60.3(7) . .
C8 N3 C14 C15 -63.8(7) . .
Re1 N3 C14 C15 -177.5(4) . .
N3 C14 C15 O8 -173.5(5) . .
N3 C14 C15 O9 5.9(9) . .
N3 C14 C15 Na1 -155.4(19) . 2_545
O5 C11 O4 Na2 -149.9(4) . 2_644
C10 C11 O4 Na2 29.9(7) . 2_644
Na1 C11 O4 Na2 -115.0(4) 1_554 2_644
O5 C11 O4 Na1 -34.9(5) . 1_554
C10 C11 O4 Na1 144.8(4) . 1_554
O5 C11 O4 Na2 85.0(6) . 1_565
C10 C11 O4 Na2 -95.3(5) . 1_565
Na1 C11 O4 Na2 119.9(3) 1_554 1_565
O4 C11 O5 Na1 -49.5(7) . 2
C10 C11 O5 Na1 130.8(4) . 2
Na1 C11 O5 Na1 -81.9(3) 1_554 2
O4 C11 O5 Na1 32.4(5) . 1_554
C10 C11 O5 Na1 -147.3(5) . 1_554
O7 C13 O6 Na2 94.2(7) . 2_645
C12 C13 O6 Na2 -86.9(7) . 2_645
Na1 C13 O6 Na2 74.9(5) . 2_645
O6 C13 O7 Na1 -26.5(8) . .
C12 C13 O7 Na1 154.7(5) . .
O9 C15 O8 Na1 -3.4(7) . 2_545
C14 C15 O8 Na1 175.9(4) . 2_545
O9 C15 O8 Na2 132.2(6) . .
C14 C15 O8 Na2 -48.4(7) . .
Na1 C15 O8 Na2 135.6(5) 2_545 .
O8 C15 O9 Na1 3.0(6) . 2_545
C14 C15 O9 Na1 -176.3(5) . 2_545
C13 O7 Na1 O5 111.5(4) . 2
C13 O7 Na1 O8 -145.9(4) . 2_545
C13 O7 Na1 O4 -0.5(5) . 1_556
C13 O7 Na1 O5 -22.7(8) . 1_556
C13 O7 Na1 O9 -93.9(4) . 2_545
C13 O7 Na1 C11 -16.4(5) . 1_556
C13 O7 Na1 C15 -119.9(4) . 2_545
C13 O7 Na1 Na1 95.2(5) . 2_556
C13 O7 Na1 Na2 -9.8(4) . 2_645
C13 O7 Na1 Na2 -175.0(4) . 2_545
O6 C13 Na1 O7 158.7(6) . .
C12 C13 Na1 O7 -68.6(11) . .
O7 C13 Na1 O5 -73.3(4) . 2
O6 C13 Na1 O5 85.4(4) . 2
C12 C13 Na1 O5 -141.9(11) . 2
O7 C13 Na1 O8 38.7(5) . 2_545
O6 C13 Na1 O8 -162.7(3) . 2_545
C12 C13 Na1 O8 -29.9(12) . 2_545
O7 C13 Na1 O4 179.6(4) . 1_556
O6 C13 Na1 O4 -21.8(4) . 1_556
C12 C13 Na1 O4 111.0(11) . 1_556
O7 C13 Na1 O5 169.9(4) . 1_556
O6 C13 Na1 O5 -31.5(5) . 1_556
C12 C13 Na1 O5 101.3(11) . 1_556
O7 C13 Na1 O9 88.6(4) . 2_545
O6 C13 Na1 O9 -112.8(3) . 2_545
C12 C13 Na1 O9 20.0(11) . 2_545
O7 C13 Na1 C11 167.8(4) . 1_556
O6 C13 Na1 C11 -33.6(4) . 1_556
C12 C13 Na1 C11 99.2(11) . 1_556
O7 C13 Na1 C15 64.8(4) . 2_545
O6 C13 Na1 C15 -136.5(3) . 2_545
C12 C13 Na1 C15 -3.8(11) . 2_545
O7 C13 Na1 Na1 -116.7(4) . 2_556
O6 C13 Na1 Na1 42.0(5) . 2_556
C12 C13 Na1 Na1 174.7(10) . 2_556
O7 C13 Na1 Na2 168.5(5) . 2_645
O6 C13 Na1 Na2 -32.8(3) . 2_645
C12 C13 Na1 Na2 99.9(11) . 2_645
O7 C13 Na1 Na2 6.9(5) . 2_545
O6 C13 Na1 Na2 165.6(3) . 2_545
C12 C13 Na1 Na2 -61.6(12) . 2_545
C15 O8 Na2 O6 135.5(5) . 2_645
Na1 O8 Na2 O6 -94.5(2) 2_545 2_645
C15 O8 Na2 O4 -17.4(11) . 2_644
Na1 O8 Na2 O4 112.6(7) 2_545 2_644
C15 O8 Na2 O11 -54.8(5) . .
Na1 O8 Na2 O11 75.2(2) 2_545 .
C15 O8 Na2 O4 -138.4(5) . 1_545
Na1 O8 Na2 O4 -8.4(2) 2_545 1_545
C15 O8 Na2 O10 50.6(5) . .
Na1 O8 Na2 O10 -179.4(2) 2_545 .
C15 O8 Na2 Na2 -127.1(5) . 2_634
Na1 O8 Na2 Na2 2.9(4) 2_545 2_634
C15 O8 Na2 Na1 89.8(6) . 2_645
Na1 O8 Na2 Na1 -140.2(2) 2_545 2_645
C15 O8 Na2 Na1 -130.0(6) . 2_545
C15 O8 Na2 Na1 -109.5(5) . 1_544
Na1 O8 Na2 Na1 20.46(18) 2_545 1_544
